data_7040564
loop_
_publ_author_name
'Okamura, Taka-Aki'
'Omi, Yui'
'Hirano, Yasunori'
'Onitsuka, Kiyotaka'

_publ_section_title
;
 Comparative studies on the contribution of NHS hydrogen bonds in tungsten
 and molybdenum benzenedithiolate complexes.
;
_journal_issue 39
_journal_name_full 'Dalton transactions (Cambridge, England : 2003)'
_journal_page_first 15651
_journal_page_last 15659
_journal_paper_doi 10.1039/c6dt02250b
_journal_volume 45
_journal_year 2016
_chemical_formula_moiety 'C40 H69 N5 O3 S4 W'
_chemical_formula_sum 'C40 H69 N5 O3 S4 W'
_chemical_formula_weight 980.09
_chemical_name_systematic
; 
(NEt4)2[WO(S2C6H3NHCO-t-Bu)2]-CH3CN
;
_chemical_properties_physical ', Air-sensitive,Oxygen-sensitive'
_space_group_crystal_system monoclinic
_space_group_IT_number 14
_space_group_name_Hall '-P 2ybc'
_space_group_name_H-M_alt 'P 1 21/c 1'
_symmetry_space_group_name_Hall '-P 2ybc'
_symmetry_space_group_name_H-M 'P 1 21/c 1'
_atom_sites_solution_hydrogens geom
_audit_creation_date 2016-08-26
_audit_creation_method SHELXL-2014/7
_audit_update_record
;
2016-08-27 deposited with the CCDC.
2016-09-05 downloaded from the CCDC.
;
_cell_angle_alpha 90
_cell_angle_beta 110.304(7)
_cell_angle_gamma 90
_cell_formula_units_Z 4
_cell_length_a 17.7336(12)
_cell_length_b 17.9441(5)
_cell_length_c 15.2516(4)
_cell_measurement_reflns_used 29098
_cell_measurement_temperature 200
_cell_measurement_theta_max 27.49
_cell_measurement_theta_min 3.04
_cell_volume 4551.7(4)
_computing_cell_refinement 'RAPID AUTO (Rigaku, 2006)'
_computing_data_collection 'RAPID AUTO (Rigaku, 2006)'
_computing_data_reduction 'RAPID AUTO (Rigaku, 2006)'
_computing_molecular_graphics 'CrystalStructure 4.1 (Rigaku, 2014)'
_computing_publication_material 'CrystalStructure 4.1 (Rigaku, 2014)'
_computing_structure_refinement 'SHELXL-2014/7 (Sheldrick, 2014)'
_computing_structure_solution 'SIR92 (Altomare et al., 1994)'
_diffrn_ambient_temperature 200
_diffrn_detector_area_resol_mean 10.000
_diffrn_measured_fraction_theta_full 0.997
_diffrn_measured_fraction_theta_max 0.996
_diffrn_measurement_device_type 'Rigaku R-AXIS RAPID II'
_diffrn_measurement_method \w
_diffrn_radiation_type MoK\a
_diffrn_radiation_wavelength 0.71075
_diffrn_reflns_av_R_equivalents 0.0760
_diffrn_reflns_av_unetI/netI 0.0630
_diffrn_reflns_Laue_measured_fraction_full 0.997
_diffrn_reflns_Laue_measured_fraction_max 0.996
_diffrn_reflns_limit_h_max 23
_diffrn_reflns_limit_h_min -23
_diffrn_reflns_limit_k_max 23
_diffrn_reflns_limit_k_min -22
_diffrn_reflns_limit_l_max 19
_diffrn_reflns_limit_l_min -19
_diffrn_reflns_number 43561
_diffrn_reflns_point_group_measured_fraction_full 0.997
_diffrn_reflns_point_group_measured_fraction_max 0.996
_diffrn_reflns_theta_full 25.242
_diffrn_reflns_theta_max 27.484
_diffrn_reflns_theta_min 3.045
_diffrn_source
;
 MicroMax-007HF microfocus rotating anode X-ray generator
;
_exptl_absorpt_coefficient_mu 2.762
_exptl_absorpt_correction_T_max 0.8093
_exptl_absorpt_correction_T_min 0.6081
_exptl_absorpt_correction_type multi-scan
_exptl_absorpt_process_details 'ABSCOR (Rigaku, 1995)'
_exptl_crystal_colour orange
_exptl_crystal_density_diffrn 1.430
_exptl_crystal_density_method 'not measured'
_exptl_crystal_description block
_exptl_crystal_F_000 2024
_exptl_crystal_size_max 0.200
_exptl_crystal_size_mid 0.100
_exptl_crystal_size_min 0.080
_refine_diff_density_max 3.123
_refine_diff_density_min -1.275
_refine_diff_density_rms 0.198
_refine_ls_extinction_method none
_refine_ls_goodness_of_fit_ref 1.097
_refine_ls_hydrogen_treatment constr
_refine_ls_matrix_type full
_refine_ls_number_parameters 485
_refine_ls_number_reflns 10398
_refine_ls_number_restraints 0
_refine_ls_restrained_S_all 1.097
_refine_ls_R_factor_all 0.0607
_refine_ls_R_factor_gt 0.0491
_refine_ls_shift/su_max 0.001
_refine_ls_shift/su_mean 0.000
_refine_ls_structure_factor_coef Fsqd
_refine_ls_weighting_details 'w=1/[\s^2^(Fo^2^)+(0.0227P)^2^+21.7840P] where P=(Fo^2^+2Fc^2^)/3'
_refine_ls_weighting_scheme calc
_refine_ls_wR_factor_gt 0.1072
_refine_ls_wR_factor_ref 0.1118
_reflns_Friedel_coverage 0.000
_reflns_number_gt 8613
_reflns_number_total 10398
_reflns_threshold_expression 'I > 2\s(I)'
_cod_data_source_file c6dt02250b2.cif
_cod_data_source_block 1b-W-CH3CN
_cod_depositor_comments
;Adding full bibliography for 7040564--7040567.cif.

 Adding full bibliography for 7040564--7040567.cif.
;
_cod_database_code 7040564
_shelx_shelxl_version_number 2014/7
_shelx_space_group_comment
;
The symmetry employed for this shelxl refinement is uniquely defined
by the following loop, which should always be used as a source of
symmetry information in preference to the above space-group names.
They are only intended as comments.
;
_shelx_estimated_absorpt_t_min 0.608
_shelx_estimated_absorpt_t_max 0.809

loop_
_space_group_symop_operation_xyz
'x, y, z'
'-x, y+1/2, -z+1/2'
'-x, -y, -z'
'x, -y-1/2, z-1/2'

loop_
_atom_site_label
_atom_site_type_symbol
_atom_site_fract_x
_atom_site_fract_y
_atom_site_fract_z
_atom_site_U_iso_or_equiv
_atom_site_adp_type
_atom_site_occupancy
_atom_site_site_symmetry_order
_atom_site_calc_flag
_atom_site_refinement_flags_posn
_atom_site_refinement_flags_adp
W1 W 0.48953(2) 0.63144(2) 0.23175(2) 0.02550(7) Uani 1 1 d . .
S11 S 0.49808(7) 0.66172(8) 0.38582(9) 0.0288(3) Uani 1 1 d . .
S12 S 0.62622(7) 0.67218(8) 0.28423(9) 0.0306(3) Uani 1 1 d . .
S21 S 0.47323(7) 0.68691(8) 0.08480(9) 0.0297(3) Uani 1 1 d . .
S22 S 0.35081(8) 0.66066(8) 0.19096(9) 0.0317(3) Uani 1 1 d . .
O1 O 0.9129(3) 0.6782(5) 0.5316(4) 0.104(3) Uani 1 1 d . .
O2 O 0.0724(3) 0.6130(3) -0.0372(3) 0.0549(13) Uani 1 1 d . .
O3 O 0.4936(2) 0.5366(2) 0.2209(3) 0.0353(8) Uani 1 1 d . .
N1 N 0.7952(2) 0.6876(3) 0.4146(3) 0.0330(10) Uani 1 1 d . .
H1 H 0.7738 0.6926 0.3536 0.040 Uiso 1 1 calc R U
N2 N 0.1792(3) 0.6687(3) 0.0703(3) 0.0371(11) Uani 1 1 d . .
H2 H 0.1964 0.6856 0.1280 0.045 Uiso 1 1 calc R U
N3 N 0.3250(3) 0.4343(2) 0.0211(3) 0.0324(10) Uani 1 1 d . .
N4 N 0.6802(3) 0.4381(3) 0.4679(3) 0.0340(10) Uani 1 1 d . .
N5 N 0.8783(6) 0.3914(7) 0.3359(7) 0.127(4) Uani 1 1 d . .
C11 C 0.6009(3) 0.6760(3) 0.4531(4) 0.0282(11) Uani 1 1 d . .
C12 C 0.6582(3) 0.6788(3) 0.4088(4) 0.0266(10) Uani 1 1 d . .
C13 C 0.7398(3) 0.6885(3) 0.4632(4) 0.0286(11) Uani 1 1 d . .
C14 C 0.7629(3) 0.6978(3) 0.5597(4) 0.0346(12) Uani 1 1 d . .
H3 H 0.8179 0.7049 0.5962 0.042 Uiso 1 1 calc R U
C15 C 0.7052(3) 0.6967(3) 0.6021(4) 0.0351(12) Uani 1 1 d . .
H4 H 0.7211 0.7035 0.6678 0.042 Uiso 1 1 calc R U
C16 C 0.6246(3) 0.6857(3) 0.5497(4) 0.0311(11) Uani 1 1 d . .
H5 H 0.5856 0.6848 0.5796 0.037 Uiso 1 1 calc R U
C17 C 0.8752(3) 0.6803(4) 0.4483(4) 0.0436(15) Uani 1 1 d . .
C18 C 0.9175(4) 0.6718(4) 0.3767(4) 0.0454(15) Uani 1 1 d . .
C21 C 0.3677(3) 0.6920(3) 0.0220(4) 0.0287(11) Uani 1 1 d . .
C22 C 0.3136(3) 0.6794(3) 0.0688(3) 0.0262(10) Uani 1 1 d . .
C23 C 0.2309(3) 0.6817(3) 0.0185(4) 0.0318(11) Uani 1 1 d . .
C24 C 0.2028(3) 0.6960(3) -0.0770(4) 0.0368(13) Uani 1 1 d . .
H6 H 0.1466 0.6974 -0.1111 0.044 Uiso 1 1 calc R U
C25 C 0.2574(3) 0.7082(3) -0.1221(4) 0.0371(12) Uani 1 1 d . .
H7 H 0.2382 0.7178 -0.1874 0.045 Uiso 1 1 calc R U
C26 C 0.3391(3) 0.7068(3) -0.0737(4) 0.0314(11) Uani 1 1 d . .
H8 H 0.3757 0.7158 -0.1055 0.038 Uiso 1 1 calc R U
C27 C 0.1070(3) 0.6337(3) 0.0423(4) 0.0373(13) Uani 1 1 d . .
C28 C 0.0719(4) 0.6194(4) 0.1206(4) 0.0436(15) Uani 1 1 d . .
C31 C 0.3012(4) 0.4523(3) 0.1051(4) 0.0435(14) Uani 1 1 d . .
H9 H 0.3504 0.4647 0.1584 0.052 Uiso 1 1 calc R U
H10 H 0.2667 0.4972 0.0907 0.052 Uiso 1 1 calc R U
C32 C 0.2572(5) 0.3908(4) 0.1349(6) 0.063(2) Uani 1 1 d . .
H11 H 0.2443 0.4072 0.1893 0.076 Uiso 1 1 calc R U
H12 H 0.2074 0.3790 0.0834 0.076 Uiso 1 1 calc R U
H13 H 0.2913 0.3464 0.1513 0.076 Uiso 1 1 calc R U
C33 C 0.3701(3) 0.5021(3) 0.0055(4) 0.0343(12) Uani 1 1 d . .
H14 H 0.3360 0.5466 0.0010 0.041 Uiso 1 1 calc R U
H15 H 0.4192 0.5086 0.0612 0.041 Uiso 1 1 calc R U
C34 C 0.3945(4) 0.4997(4) -0.0800(5) 0.0499(16) Uani 1 1 d . .
H16 H 0.4230 0.5457 -0.0836 0.060 Uiso 1 1 calc R U
H17 H 0.4299 0.4569 -0.0757 0.060 Uiso 1 1 calc R U
H18 H 0.3464 0.4950 -0.1361 0.060 Uiso 1 1 calc R U
C35 C 0.3771(3) 0.3655(3) 0.0380(4) 0.0383(13) Uani 1 1 d . .
H19 H 0.3428 0.3215 0.0351 0.046 Uiso 1 1 calc R U
H20 H 0.3987 0.3610 -0.0135 0.046 Uiso 1 1 calc R U
C36 C 0.4466(4) 0.3634(4) 0.1293(5) 0.0491(16) Uani 1 1 d . .
H21 H 0.4765 0.3169 0.1335 0.059 Uiso 1 1 calc R U
H22 H 0.4823 0.4058 0.1325 0.059 Uiso 1 1 calc R U
H23 H 0.4262 0.3662 0.1812 0.059 Uiso 1 1 calc R U
C37 C 0.2521(4) 0.4190(3) -0.0650(5) 0.0446(14) Uani 1 1 d . .
H24 H 0.2220 0.3768 -0.0515 0.053 Uiso 1 1 calc R U
H25 H 0.2708 0.4035 -0.1164 0.053 Uiso 1 1 calc R U
C38 C 0.1951(4) 0.4843(4) -0.0985(6) 0.066(2) Uani 1 1 d . .
H26 H 0.1500 0.4696 -0.1542 0.079 Uiso 1 1 calc R U
H27 H 0.1749 0.4994 -0.0491 0.079 Uiso 1 1 calc R U
H28 H 0.2238 0.5262 -0.1140 0.079 Uiso 1 1 calc R U
C41 C 0.6027(3) 0.4802(4) 0.4197(4) 0.0441(14) Uani 1 1 d . .
H29 H 0.6014 0.5243 0.4580 0.053 Uiso 1 1 calc R U
H30 H 0.6036 0.4985 0.3588 0.053 Uiso 1 1 calc R U
C42 C 0.5267(4) 0.4368(5) 0.4025(5) 0.0567(19) Uani 1 1 d . .
H31 H 0.4803 0.4688 0.3712 0.068 Uiso 1 1 calc R U
H32 H 0.5261 0.3937 0.3628 0.068 Uiso 1 1 calc R U
H33 H 0.5240 0.4196 0.4624 0.068 Uiso 1 1 calc R U
C43 C 0.7479(4) 0.4922(4) 0.4742(4) 0.0447(14) Uani 1 1 d . .
H34 H 0.7445 0.5056 0.4100 0.054 Uiso 1 1 calc R U
H35 H 0.7394 0.5384 0.5051 0.054 Uiso 1 1 calc R U
C44 C 0.8313(4) 0.4638(5) 0.5264(5) 0.070(2) Uani 1 1 d . .
H36 H 0.8707 0.5023 0.5268 0.084 Uiso 1 1 calc R U
H37 H 0.8362 0.4518 0.5908 0.084 Uiso 1 1 calc R U
H38 H 0.8414 0.4189 0.4955 0.084 Uiso 1 1 calc R U
C45 C 0.6840(4) 0.4132(4) 0.5641(4) 0.0472(15) Uani 1 1 d . .
H39 H 0.6365 0.3818 0.5572 0.057 Uiso 1 1 calc R U
H40 H 0.7323 0.3817 0.5912 0.057 Uiso 1 1 calc R U
C46 C 0.6868(5) 0.4745(5) 0.6317(5) 0.069(2) Uani 1 1 d . .
H41 H 0.6892 0.4529 0.6916 0.083 Uiso 1 1 calc R U
H42 H 0.7346 0.5052 0.6409 0.083 Uiso 1 1 calc R U
H43 H 0.6385 0.5054 0.6068 0.083 Uiso 1 1 calc R U
C47 C 0.6841(5) 0.3686(4) 0.4132(5) 0.063(2) Uani 1 1 d . .
H44 H 0.7365 0.3439 0.4443 0.075 Uiso 1 1 calc R U
H45 H 0.6415 0.3338 0.4157 0.075 Uiso 1 1 calc R U
C48 C 0.6741(6) 0.3818(5) 0.3118(6) 0.082(3) Uani 1 1 d . .
H46 H 0.6774 0.3341 0.2820 0.099 Uiso 1 1 calc R U
H47 H 0.6217 0.4048 0.2795 0.099 Uiso 1 1 calc R U
H48 H 0.7169 0.4149 0.3082 0.099 Uiso 1 1 calc R U
C51 C 0.9291(6) 0.3922(6) 0.3075(6) 0.080(3) Uani 1 1 d . .
C52 C 0.9922(6) 0.3891(7) 0.2712(6) 0.091(3) Uani 1 1 d . .
H49 H 1.0157 0.3390 0.2806 0.110 Uiso 1 1 calc R U
H50 H 1.0336 0.4256 0.3035 0.110 Uiso 1 1 calc R U
H51 H 0.9711 0.4005 0.2042 0.110 Uiso 1 1 calc R U
C101 C 0.8732(5) 0.7003(8) 0.2839(6) 0.107(4) Uani 1 1 d . .
H53 H 0.8625 0.7536 0.2879 0.128 Uiso 1 1 calc R U
H52 H 0.8221 0.6735 0.2578 0.128 Uiso 1 1 calc R U
H54 H 0.9050 0.6931 0.2433 0.128 Uiso 1 1 calc R U
C102 C 0.9295(8) 0.5857(6) 0.3673(9) 0.117(4) Uani 1 1 d . .
H55 H 0.8769 0.5614 0.3410 0.140 Uiso 1 1 calc R U
H57 H 0.9588 0.5647 0.4290 0.140 Uiso 1 1 calc R U
H56 H 0.9603 0.5773 0.3258 0.140 Uiso 1 1 calc R U
C103 C 1.0014(5) 0.7009(7) 0.4182(6) 0.091(3) Uani 1 1 d . .
H58 H 1.0329 0.6846 0.3801 0.110 Uiso 1 1 calc R U
H59 H 1.0261 0.6817 0.4819 0.110 Uiso 1 1 calc R U
H60 H 1.0003 0.7555 0.4197 0.110 Uiso 1 1 calc R U
C201 C 0.1036(5) 0.6697(6) 0.2034(6) 0.084(3) Uani 1 1 d . .
H63 H 0.0771 0.6581 0.2484 0.101 Uiso 1 1 calc R U
H62 H 0.0927 0.7216 0.1831 0.101 Uiso 1 1 calc R U
H61 H 0.1617 0.6623 0.2328 0.101 Uiso 1 1 calc R U
C202 C 0.0953(7) 0.5401(6) 0.1534(7) 0.100(3) Uani 1 1 d . .
H64 H 0.1540 0.5362 0.1801 0.120 Uiso 1 1 calc R U
H65 H 0.0749 0.5059 0.1003 0.120 Uiso 1 1 calc R U
H66 H 0.0722 0.5269 0.2011 0.120 Uiso 1 1 calc R U
C203 C -0.0185(4) 0.6243(7) 0.0795(6) 0.105(4) Uani 1 1 d . .
H67 H -0.0414 0.6123 0.1278 0.126 Uiso 1 1 calc R U
H68 H -0.0386 0.5889 0.0277 0.126 Uiso 1 1 calc R U
H69 H -0.0343 0.6750 0.0564 0.126 Uiso 1 1 calc R U

loop_
_atom_site_aniso_label
_atom_site_aniso_U_11
_atom_site_aniso_U_22
_atom_site_aniso_U_33
_atom_site_aniso_U_23
_atom_site_aniso_U_13
_atom_site_aniso_U_12
W1 0.02343(10) 0.02450(11) 0.02687(11) -0.00094(8) 0.00656(8) -0.00089(8)
S11 0.0257(6) 0.0325(7) 0.0289(6) -0.0013(5) 0.0106(5) -0.0023(5)
S12 0.0242(6) 0.0397(8) 0.0276(6) -0.0016(5) 0.0087(5) -0.0016(5)
S21 0.0255(6) 0.0339(7) 0.0303(6) 0.0033(5) 0.0106(5) -0.0012(5)
S22 0.0263(6) 0.0406(8) 0.0282(6) 0.0021(6) 0.0095(5) -0.0017(5)
O1 0.033(3) 0.236(9) 0.042(3) 0.017(4) 0.009(2) 0.012(4)
O2 0.041(2) 0.081(4) 0.041(2) -0.017(2) 0.012(2) -0.021(2)
O3 0.043(2) 0.027(2) 0.033(2) -0.0014(16) 0.0095(17) 0.0020(16)
N1 0.026(2) 0.038(3) 0.033(2) 0.000(2) 0.0078(19) 0.0001(18)
N2 0.024(2) 0.054(3) 0.032(2) -0.007(2) 0.0071(19) -0.005(2)
N3 0.034(2) 0.026(2) 0.039(2) -0.0047(19) 0.014(2) -0.0033(18)
N4 0.036(2) 0.027(2) 0.038(3) 0.008(2) 0.012(2) 0.0018(18)
N5 0.103(7) 0.182(12) 0.098(7) -0.016(7) 0.036(6) 0.015(7)
C11 0.028(2) 0.021(2) 0.033(3) -0.005(2) 0.007(2) 0.0007(19)
C12 0.026(2) 0.021(2) 0.032(3) -0.003(2) 0.009(2) -0.0008(19)
C13 0.027(2) 0.023(3) 0.035(3) -0.001(2) 0.010(2) 0.0007(19)
C14 0.030(3) 0.037(3) 0.032(3) -0.003(2) 0.004(2) 0.001(2)
C15 0.033(3) 0.042(3) 0.026(3) -0.003(2) 0.006(2) 0.001(2)
C16 0.035(3) 0.028(3) 0.032(3) 0.000(2) 0.014(2) 0.000(2)
C17 0.024(3) 0.062(4) 0.040(3) 0.005(3) 0.006(2) 0.000(3)
C18 0.035(3) 0.063(4) 0.039(3) -0.003(3) 0.013(3) -0.003(3)
C21 0.028(3) 0.025(3) 0.031(3) 0.000(2) 0.007(2) 0.001(2)
C22 0.023(2) 0.029(3) 0.024(2) 0.001(2) 0.006(2) 0.0026(19)
C23 0.026(2) 0.036(3) 0.033(3) -0.002(2) 0.010(2) 0.000(2)
C24 0.026(3) 0.042(3) 0.036(3) 0.007(3) 0.003(2) 0.005(2)
C25 0.036(3) 0.039(3) 0.032(3) 0.006(2) 0.007(2) 0.005(2)
C26 0.032(3) 0.027(3) 0.036(3) 0.001(2) 0.012(2) 0.001(2)
C27 0.023(2) 0.043(3) 0.043(3) -0.006(3) 0.009(2) -0.001(2)
C28 0.037(3) 0.053(4) 0.044(3) -0.004(3) 0.017(3) -0.011(3)
C31 0.056(4) 0.035(3) 0.048(3) -0.006(3) 0.028(3) 0.000(3)
C32 0.073(5) 0.061(5) 0.074(5) 0.008(4) 0.049(4) -0.002(4)
C33 0.036(3) 0.024(3) 0.045(3) -0.005(2) 0.016(3) -0.005(2)
C34 0.057(4) 0.044(4) 0.058(4) 0.004(3) 0.031(3) -0.006(3)
C35 0.041(3) 0.021(3) 0.053(4) -0.004(2) 0.017(3) 0.002(2)
C36 0.043(3) 0.032(3) 0.065(4) 0.002(3) 0.009(3) 0.001(3)
C37 0.041(3) 0.035(3) 0.052(4) -0.004(3) 0.007(3) -0.006(3)
C38 0.040(4) 0.051(4) 0.087(6) 0.003(4) -0.002(4) 0.001(3)
C41 0.040(3) 0.042(4) 0.046(3) 0.018(3) 0.010(3) 0.005(3)
C42 0.043(4) 0.074(5) 0.049(4) 0.021(4) 0.012(3) -0.003(3)
C43 0.043(3) 0.045(4) 0.046(3) 0.008(3) 0.015(3) -0.008(3)
C44 0.037(4) 0.108(7) 0.065(5) 0.008(5) 0.017(3) -0.002(4)
C45 0.043(3) 0.053(4) 0.043(3) 0.020(3) 0.011(3) 0.001(3)
C46 0.075(5) 0.092(7) 0.047(4) 0.004(4) 0.029(4) -0.002(4)
C47 0.076(5) 0.041(4) 0.072(5) -0.009(4) 0.026(4) 0.009(3)
C48 0.097(7) 0.089(7) 0.067(5) -0.026(5) 0.037(5) -0.005(5)
C51 0.083(6) 0.090(7) 0.054(5) 0.000(5) 0.008(5) 0.004(5)
C52 0.079(6) 0.129(10) 0.056(5) 0.013(5) 0.010(5) -0.020(6)
C101 0.065(5) 0.204(14) 0.064(5) 0.043(7) 0.038(5) 0.046(7)
C102 0.168(12) 0.071(8) 0.155(11) -0.003(7) 0.112(10) 0.007(7)
C103 0.048(4) 0.159(11) 0.075(6) -0.026(6) 0.032(4) -0.021(5)
C201 0.093(6) 0.108(8) 0.080(6) -0.048(5) 0.066(5) -0.044(6)
C202 0.157(10) 0.069(7) 0.097(7) 0.019(5) 0.075(7) -0.006(6)
C203 0.037(4) 0.213(14) 0.075(6) 0.002(7) 0.031(4) -0.020(6)

loop_
_atom_type_symbol
_atom_type_description
_atom_type_scat_dispersion_real
_atom_type_scat_dispersion_imag
_atom_type_scat_source
C C 0.0033 0.0016 'International Tables Vol C Tables 4.2.6.8 and 6.1.1.4'
H H 0.0000 0.0000 'International Tables Vol C Tables 4.2.6.8 and 6.1.1.4'
N N 0.0061 0.0033 'International Tables Vol C Tables 4.2.6.8 and 6.1.1.4'
O O 0.0106 0.0060 'International Tables Vol C Tables 4.2.6.8 and 6.1.1.4'
S S 0.1246 0.1234 'International Tables Vol C Tables 4.2.6.8 and 6.1.1.4'
W W -0.8490 6.8722 'International Tables Vol C Tables 4.2.6.8 and 6.1.1.4'

loop_
_geom_angle_atom_site_label_1
_geom_angle_atom_site_label_2
_geom_angle_atom_site_label_3
_geom_angle
O3 W1 S11 109.52(13)
O3 W1 S21 108.65(13)
S11 W1 S21 141.79(5)
O3 W1 S22 105.58(13)
S11 W1 S22 85.01(4)
S21 W1 S22 83.38(4)
O3 W1 S12 105.31(13)
S11 W1 S12 83.63(4)
S21 W1 S12 88.00(4)
S22 W1 S12 149.09(5)
C11 S11 W1 107.87(17)
C12 S12 W1 106.70(16)
C21 S21 W1 106.81(17)
C22 S22 W1 106.82(16)
C17 N1 C13 129.4(5)
C17 N1 H1 115.3
C13 N1 H1 115.3
C27 N2 C23 128.5(5)
C27 N2 H2 115.8
C23 N2 H2 115.8
C35 N3 C37 106.8(4)
C35 N3 C31 111.3(4)
C37 N3 C31 111.5(5)
C35 N3 C33 110.9(4)
C37 N3 C33 110.3(4)
C31 N3 C33 106.1(4)
C45 N4 C47 107.2(5)
C45 N4 C41 110.2(4)
C47 N4 C41 110.4(5)
C45 N4 C43 111.0(5)
C47 N4 C43 112.0(5)
C41 N4 C43 106.0(4)
C16 C11 C12 120.1(5)
C16 C11 S11 120.1(4)
C12 C11 S11 119.8(4)
C11 C12 C13 119.3(5)
C11 C12 S12 119.6(4)
C13 C12 S12 121.1(4)
C14 C13 C12 120.2(5)
C14 C13 N1 123.2(5)
C12 C13 N1 116.6(4)
C15 C14 C13 119.8(5)
C15 C14 H3 120.1
C13 C14 H3 120.1
C14 C15 C16 120.8(5)
C14 C15 H4 119.6
C16 C15 H4 119.6
C15 C16 C11 119.8(5)
C15 C16 H5 120.1
C11 C16 H5 120.1
O1 C17 N1 122.0(6)
O1 C17 C18 121.1(5)
N1 C17 C18 116.9(5)
C101 C18 C103 114.3(8)
C101 C18 C17 115.3(6)
C103 C18 C17 109.0(5)
C101 C18 C102 107.5(8)
C103 C18 C102 103.6(8)
C17 C18 C102 106.2(6)
C26 C21 C22 120.0(5)
C26 C21 S21 120.3(4)
C22 C21 S21 119.7(4)
C21 C22 C23 119.3(4)
C21 C22 S22 119.6(4)
C23 C22 S22 121.1(4)
C24 C23 C22 120.4(5)
C24 C23 N2 123.1(5)
C22 C23 N2 116.4(5)
C25 C24 C23 119.4(5)
C25 C24 H6 120.3
C23 C24 H6 120.3
C26 C25 C24 121.1(5)
C26 C25 H7 119.4
C24 C25 H7 119.4
C25 C26 C21 119.8(5)
C25 C26 H8 120.1
C21 C26 H8 120.1
O2 C27 N2 123.5(5)
O2 C27 C28 121.4(5)
N2 C27 C28 115.1(5)
C201 C28 C203 110.5(7)
C201 C28 C202 107.9(7)
C203 C28 C202 108.8(7)
C201 C28 C27 114.7(5)
C203 C28 C27 108.9(5)
C202 C28 C27 105.8(6)
C32 C31 N3 115.1(5)
C32 C31 H9 108.5
N3 C31 H9 108.5
C32 C31 H10 108.5
N3 C31 H10 108.5
H9 C31 H10 107.5
C31 C32 H11 109.5
C31 C32 H12 109.5
H11 C32 H12 109.5
C31 C32 H13 109.5
H11 C32 H13 109.5
H12 C32 H13 109.5
C34 C33 N3 115.9(5)
C34 C33 H14 108.3
N3 C33 H14 108.3
C34 C33 H15 108.3
N3 C33 H15 108.3
H14 C33 H15 107.4
C33 C34 H16 109.5
C33 C34 H17 109.5
H16 C34 H17 109.5
C33 C34 H18 109.5
H16 C34 H18 109.5
H17 C34 H18 109.5
C36 C35 N3 115.8(5)
C36 C35 H19 108.3
N3 C35 H19 108.3
C36 C35 H20 108.3
N3 C35 H20 108.3
H19 C35 H20 107.4
C35 C36 H21 109.5
C35 C36 H22 109.5
H21 C36 H22 109.5
C35 C36 H23 109.5
H21 C36 H23 109.5
H22 C36 H23 109.5
N3 C37 C38 114.9(5)
N3 C37 H24 108.5
C38 C37 H24 108.5
N3 C37 H25 108.5
C38 C37 H25 108.5
H24 C37 H25 107.5
C37 C38 H26 109.5
C37 C38 H27 109.5
H26 C38 H27 109.5
C37 C38 H28 109.5
H26 C38 H28 109.5
H27 C38 H28 109.5
C42 C41 N4 115.8(5)
C42 C41 H29 108.3
N4 C41 H29 108.3
C42 C41 H30 108.3
N4 C41 H30 108.3
H29 C41 H30 107.4
C41 C42 H31 109.5
C41 C42 H32 109.5
H31 C42 H32 109.5
C41 C42 H33 109.5
H31 C42 H33 109.5
H32 C42 H33 109.5
C44 C43 N4 115.3(6)
C44 C43 H34 108.5
N4 C43 H34 108.5
C44 C43 H35 108.5
N4 C43 H35 108.5
H34 C43 H35 107.5
C43 C44 H36 109.5
C43 C44 H37 109.5
H36 C44 H37 109.5
C43 C44 H38 109.5
H36 C44 H38 109.5
H37 C44 H38 109.5
C46 C45 N4 115.6(6)
C46 C45 H39 108.4
N4 C45 H39 108.4
C46 C45 H40 108.4
N4 C45 H40 108.4
H39 C45 H40 107.4
C45 C46 H41 109.5
C45 C46 H42 109.5
H41 C46 H42 109.5
C45 C46 H43 109.5
H41 C46 H43 109.5
H42 C46 H43 109.5
C48 C47 N4 115.0(6)
C48 C47 H44 108.5
N4 C47 H44 108.5
C48 C47 H45 108.5
N4 C47 H45 108.5
H44 C47 H45 107.5
C47 C48 H46 109.5
C47 C48 H47 109.5
H46 C48 H47 109.5
C47 C48 H48 109.5
H46 C48 H48 109.5
H47 C48 H48 109.5
N5 C51 C52 177.0(13)
C51 C52 H49 109.5
C51 C52 H50 109.5
H49 C52 H50 109.5
C51 C52 H51 109.5
H49 C52 H51 109.5
H50 C52 H51 109.5
C18 C101 H53 109.5
C18 C101 H52 109.5
H53 C101 H52 109.5
C18 C101 H54 109.5
H53 C101 H54 109.5
H52 C101 H54 109.5
C18 C102 H55 109.5
C18 C102 H57 109.5
H55 C102 H57 109.5
C18 C102 H56 109.5
H55 C102 H56 109.5
H57 C102 H56 109.5
C18 C103 H58 109.5
C18 C103 H59 109.5
H58 C103 H59 109.5
C18 C103 H60 109.5
H58 C103 H60 109.5
H59 C103 H60 109.5
C28 C201 H63 109.5
C28 C201 H62 109.5
H63 C201 H62 109.5
C28 C201 H61 109.5
H63 C201 H61 109.5
H62 C201 H61 109.5
C28 C202 H64 109.5
C28 C202 H65 109.5
H64 C202 H65 109.5
C28 C202 H66 109.5
H64 C202 H66 109.5
H65 C202 H66 109.5
C28 C203 H67 109.5
C28 C203 H68 109.5
H67 C203 H68 109.5
C28 C203 H69 109.5
H67 C203 H69 109.5
H68 C203 H69 109.5

loop_
_geom_bond_atom_site_label_1
_geom_bond_atom_site_label_2
_geom_bond_distance
W1 O3 1.715(4)
W1 S11 2.3649(13)
W1 S21 2.3764(13)
W1 S22 2.3773(13)
W1 S12 2.3884(13)
S11 C11 1.774(5)
S12 C12 1.789(5)
S21 C21 1.784(5)
S22 C22 1.780(5)
O1 C17 1.214(7)
O2 C27 1.212(7)
N1 C17 1.337(7)
N1 C13 1.422(6)
N1 H1 0.8800
N2 C27 1.356(7)
N2 C23 1.421(7)
N2 H2 0.8800
N3 C35 1.509(7)
N3 C37 1.514(7)
N3 C31 1.516(7)
N3 C33 1.520(7)
N4 C45 1.512(7)
N4 C47 1.515(8)
N4 C41 1.516(7)
N4 C43 1.521(7)
N5 C51 1.127(13)
C11 C16 1.396(7)
C11 C12 1.403(7)
C12 C13 1.406(7)
C13 C14 1.394(7)
C14 C15 1.387(7)
C14 H3 0.9500
C15 C16 1.389(7)
C15 H4 0.9500
C16 H5 0.9500
C17 C18 1.531(8)
C18 C101 1.453(10)
C18 C103 1.495(9)
C18 C102 1.574(13)
C21 C26 1.395(7)
C21 C22 1.398(7)
C22 C23 1.401(7)
C23 C24 1.390(7)
C24 C25 1.386(8)
C24 H6 0.9500
C25 C26 1.379(7)
C25 H7 0.9500
C26 H8 0.9500
C27 C28 1.547(8)
C28 C201 1.493(9)
C28 C203 1.508(9)
C28 C202 1.519(11)
C31 C32 1.509(9)
C31 H9 0.9900
C31 H10 0.9900
C32 H11 0.9800
C32 H12 0.9800
C32 H13 0.9800
C33 C34 1.510(8)
C33 H14 0.9900
C33 H15 0.9900
C34 H16 0.9800
C34 H17 0.9800
C34 H18 0.9800
C35 C36 1.505(8)
C35 H19 0.9900
C35 H20 0.9900
C36 H21 0.9800
C36 H22 0.9800
C36 H23 0.9800
C37 C38 1.515(9)
C37 H24 0.9900
C37 H25 0.9900
C38 H26 0.9800
C38 H27 0.9800
C38 H28 0.9800
C41 C42 1.498(9)
C41 H29 0.9900
C41 H30 0.9900
C42 H31 0.9800
C42 H32 0.9800
C42 H33 0.9800
C43 C44 1.504(9)
C43 H34 0.9900
C43 H35 0.9900
C44 H36 0.9800
C44 H37 0.9800
C44 H38 0.9800
C45 C46 1.495(10)
C45 H39 0.9900
C45 H40 0.9900
C46 H41 0.9800
C46 H42 0.9800
C46 H43 0.9800
C47 C48 1.513(11)
C47 H44 0.9900
C47 H45 0.9900
C48 H46 0.9800
C48 H47 0.9800
C48 H48 0.9800
C51 C52 1.411(13)
C52 H49 0.9800
C52 H50 0.9800
C52 H51 0.9800
C101 H53 0.9800
C101 H52 0.9800
C101 H54 0.9800
C102 H55 0.9800
C102 H57 0.9800
C102 H56 0.9800
C103 H58 0.9800
C103 H59 0.9800
C103 H60 0.9800
C201 H63 0.9800
C201 H62 0.9800
C201 H61 0.9800
C202 H64 0.9800
C202 H65 0.9800
C202 H66 0.9800
C203 H67 0.9800
C203 H68 0.9800
C203 H69 0.9800

loop_
_geom_torsion_atom_site_label_1
_geom_torsion_atom_site_label_2
_geom_torsion_atom_site_label_3
_geom_torsion_atom_site_label_4
_geom_torsion
W1 S11 C11 C16 -172.1(4)
W1 S11 C11 C12 9.0(4)
C16 C11 C12 C13 2.5(7)
S11 C11 C12 C13 -178.6(4)
C16 C11 C12 S12 -176.1(4)
S11 C11 C12 S12 2.8(6)
W1 S12 C12 C11 -12.9(4)
W1 S12 C12 C13 168.6(4)
C11 C12 C13 C14 -2.2(7)
S12 C12 C13 C14 176.3(4)
C11 C12 C13 N1 177.3(5)
S12 C12 C13 N1 -4.2(6)
C17 N1 C13 C14 14.6(9)
C17 N1 C13 C12 -164.9(6)
C12 C13 C14 C15 0.7(8)
N1 C13 C14 C15 -178.8(5)
C13 C14 C15 C16 0.6(9)
C14 C15 C16 C11 -0.3(8)
C12 C11 C16 C15 -1.2(8)
S11 C11 C16 C15 179.9(4)
C13 N1 C17 O1 -5.3(11)
C13 N1 C17 C18 172.6(5)
O1 C17 C18 C101 -159.5(9)
N1 C17 C18 C101 22.5(10)
O1 C17 C18 C103 -29.5(11)
N1 C17 C18 C103 152.6(7)
O1 C17 C18 C102 81.5(10)
N1 C17 C18 C102 -96.4(8)
W1 S21 C21 C26 -166.0(4)
W1 S21 C21 C22 12.6(5)
C26 C21 C22 C23 0.1(8)
S21 C21 C22 C23 -178.5(4)
C26 C21 C22 S22 -179.9(4)
S21 C21 C22 S22 1.4(6)
W1 S22 C22 C21 -14.7(5)
W1 S22 C22 C23 165.2(4)
C21 C22 C23 C24 0.3(8)
S22 C22 C23 C24 -179.6(4)
C21 C22 C23 N2 -179.8(5)
S22 C22 C23 N2 0.3(7)
C27 N2 C23 C24 34.5(9)
C27 N2 C23 C22 -145.4(6)
C22 C23 C24 C25 -0.2(9)
N2 C23 C24 C25 179.9(5)
C23 C24 C25 C26 -0.3(9)
C24 C25 C26 C21 0.7(8)
C22 C21 C26 C25 -0.7(8)
S21 C21 C26 C25 178.0(4)
C23 N2 C27 O2 -6.2(10)
C23 N2 C27 C28 171.9(5)
O2 C27 C28 C201 -159.2(7)
N2 C27 C28 C201 22.6(9)
O2 C27 C28 C203 -34.9(9)
N2 C27 C28 C203 147.0(7)
O2 C27 C28 C202 81.9(8)
N2 C27 C28 C202 -96.2(7)
C35 N3 C31 C32 -57.6(7)
C37 N3 C31 C32 61.5(7)
C33 N3 C31 C32 -178.3(6)
C35 N3 C33 C34 63.6(6)
C37 N3 C33 C34 -54.4(6)
C31 N3 C33 C34 -175.4(5)
C37 N3 C35 C36 -170.5(5)
C31 N3 C35 C36 -48.5(7)
C33 N3 C35 C36 69.4(6)
C35 N3 C37 C38 -175.2(6)
C31 N3 C37 C38 63.0(7)
C33 N3 C37 C38 -54.6(7)
C45 N4 C41 C42 -61.7(7)
C47 N4 C41 C42 56.5(7)
C43 N4 C41 C42 178.0(6)
C45 N4 C43 C44 56.1(7)
C47 N4 C43 C44 -63.7(7)
C41 N4 C43 C44 175.8(6)
C47 N4 C45 C46 175.9(6)
C41 N4 C45 C46 -63.9(7)
C43 N4 C45 C46 53.3(7)
C45 N4 C47 C48 175.2(6)
C41 N4 C47 C48 55.1(8)
C43 N4 C47 C48 -62.8(8)
